data_7234812
loop_
_publ_author_name
'Zhou, Hui'
'Zhang, Hui'
'Mu, Sen'
'Zhang, Wen-Zhen'
'Ren, Wei-Min'
'Lu, Xiaobing'

_publ_section_title
;
 Highly Regio- and Stereoselective Synthesis of Cyclic Carbonates from
 Biomass-derived Polyols via Organocatalytic Cascade Reaction
;
_journal_name_full 'Green Chemistry'
_journal_paper_doi 10.1039/C9GC03013A
_journal_year 2019
_chemical_formula_sum 'C6 H6 O6'
_chemical_formula_weight 174.11
_space_group_crystal_system monoclinic
_space_group_IT_number 14
_space_group_name_Hall '-P 2yn'
_space_group_name_H-M_alt 'P 1 21/n 1'
_symmetry_space_group_name_Hall '-P 2yn'
_symmetry_space_group_name_H-M 'P 1 21/n 1'
_atom_sites_solution_hydrogens geom
_audit_creation_method SHELXL-2016/6
_audit_update_record
;
2019-07-14 deposited with the CCDC.    2019-10-28 downloaded from the CCDC.
;
_cell_angle_alpha 90
_cell_angle_beta 118.2550(10)
_cell_angle_gamma 90
_cell_formula_units_Z 4
_cell_length_a 11.6926(10)
_cell_length_b 5.2936(5)
_cell_length_c 12.0745(11)
_cell_measurement_reflns_used 3361
_cell_measurement_temperature 200(2)
_cell_measurement_theta_max 27.47
_cell_measurement_theta_min 3.34
_cell_volume 658.31(10)
_computing_structure_refinement 'SHELXL-2016/6 (Sheldrick, 2016)'
_computing_structure_solution 'SHELXT 2014/5 (Sheldrick, 2014)'
_diffrn_ambient_temperature 200(2)
_diffrn_measured_fraction_theta_full 0.956
_diffrn_measured_fraction_theta_max 0.957
_diffrn_measurement_device_type 'Bruker APEX-II CCD'
_diffrn_measurement_method '\f and \w scans'
_diffrn_radiation_type MoK\a
_diffrn_radiation_wavelength 0.71073
_diffrn_reflns_av_R_equivalents 0.0181
_diffrn_reflns_av_unetI/netI 0.0207
_diffrn_reflns_Laue_measured_fraction_full 0.956
_diffrn_reflns_Laue_measured_fraction_max 0.957
_diffrn_reflns_limit_h_max 14
_diffrn_reflns_limit_h_min -14
_diffrn_reflns_limit_k_max 6
_diffrn_reflns_limit_k_min -6
_diffrn_reflns_limit_l_max 14
_diffrn_reflns_limit_l_min -13
_diffrn_reflns_number 3725
_diffrn_reflns_point_group_measured_fraction_full 0.956
_diffrn_reflns_point_group_measured_fraction_max 0.957
_diffrn_reflns_theta_full 25.242
_diffrn_reflns_theta_max 25.248
_diffrn_reflns_theta_min 3.342
_exptl_absorpt_coefficient_mu 0.163
_exptl_crystal_colour white
_exptl_crystal_density_diffrn 1.757
_exptl_crystal_description block
_exptl_crystal_F_000 360
_exptl_crystal_size_max 0.2
_exptl_crystal_size_mid 0.15
_exptl_crystal_size_min 0.12
_refine_diff_density_max 0.314
_refine_diff_density_min -0.222
_refine_diff_density_rms 0.043
_refine_ls_extinction_method none
_refine_ls_goodness_of_fit_ref 1.298
_refine_ls_hydrogen_treatment constr
_refine_ls_matrix_type full
_refine_ls_number_parameters 109
_refine_ls_number_reflns 1147
_refine_ls_number_restraints 0
_refine_ls_restrained_S_all 1.298
_refine_ls_R_factor_all 0.0409
_refine_ls_R_factor_gt 0.0380
_refine_ls_shift/su_max 0.000
_refine_ls_shift/su_mean 0.000
_refine_ls_structure_factor_coef Fsqd
_refine_ls_weighting_details 'w=1/[\s^2^(Fo^2^)+(0.1000P)^2^] where P=(Fo^2^+2Fc^2^)/3'
_refine_ls_weighting_scheme calc
_refine_ls_wR_factor_gt 0.1399
_refine_ls_wR_factor_ref 0.1448
_reflns_Friedel_coverage 0.000
_reflns_number_gt 1054
_reflns_number_total 1147
_reflns_threshold_expression 'I > 2\s(I)'
_cod_data_source_file c9gc03013a2.cif
_cod_data_source_block work1
_cod_database_code 7234812
_shelx_shelxl_version_number 2016/6
_shelx_space_group_comment
;
The symmetry employed for this shelxl refinement is uniquely defined
by the following loop, which should always be used as a source of
symmetry information in preference to the above space-group names.
They are only intended as comments.
;

loop_
_space_group_symop_operation_xyz
'x, y, z'
'-x+1/2, y+1/2, -z+1/2'
'-x, -y, -z'
'x-1/2, -y-1/2, z-1/2'

loop_
_atom_site_label
_atom_site_type_symbol
_atom_site_fract_x
_atom_site_fract_y
_atom_site_fract_z
_atom_site_U_iso_or_equiv
_atom_site_adp_type
_atom_site_occupancy
_atom_site_site_symmetry_order
_atom_site_calc_flag
_atom_site_refinement_flags_posn
_atom_site_refinement_flags_adp
O1 O 0.12454(11) 0.7536(3) 0.32962(11) 0.0354(4) Uani 1 1 d . .
O2 O 0.07958(11) 1.0223(2) 0.17145(10) 0.0230(4) Uani 1 1 d . .
O3 O 0.13717(11) 0.6300(2) 0.15842(12) 0.0285(4) Uani 1 1 d . .
O4 O 0.32788(10) 0.8073(2) 0.62467(11) 0.0326(4) Uani 1 1 d . .
O5 O 0.17779(11) 0.50700(19) 0.58240(11) 0.0222(4) Uani 1 1 d . .
O6 O 0.14592(11) 0.8900(2) 0.63559(11) 0.0269(4) Uani 1 1 d . .
C1 C 0.11433(14) 0.7975(3) 0.22862(15) 0.0233(5) Uani 1 1 d . .
C2 C 0.07171(17) 1.0059(3) 0.04822(15) 0.0207(4) Uani 1 1 d . .
H2 H 0.114794 1.154337 0.032276 0.025 Uiso 1 1 calc R U
C3 C 0.14528(16) 0.7649(3) 0.05776(16) 0.0279(5) Uani 1 1 d . .
H3A H 0.103724 0.668142 -0.021855 0.033 Uiso 1 1 calc R U
H3B H 0.236624 0.800594 0.079482 0.033 Uiso 1 1 calc R U
C4 C 0.22629(15) 0.7418(3) 0.61506(14) 0.0226(4) Uani 1 1 d . .
C5 C 0.04864(16) 0.4993(3) 0.57027(15) 0.0189(4) Uani 1 1 d . .
H5 H 0.037095 0.345317 0.611930 0.023 Uiso 1 1 calc R U
C6 C 0.04523(16) 0.7369(3) 0.63910(15) 0.0248(5) Uani 1 1 d . .
H6A H -0.040398 0.821199 0.595275 0.030 Uiso 1 1 calc R U
H6B H 0.065048 0.698909 0.726664 0.030 Uiso 1 1 calc R U

loop_
_atom_site_aniso_label
_atom_site_aniso_U_11
_atom_site_aniso_U_22
_atom_site_aniso_U_33
_atom_site_aniso_U_23
_atom_site_aniso_U_13
_atom_site_aniso_U_12
O1 0.0287(8) 0.0541(9) 0.0219(7) 0.0120(6) 0.0108(6) 0.0021(6)
O2 0.0275(7) 0.0233(7) 0.0152(7) 0.0000(4) 0.0077(6) 0.0003(4)
O3 0.0288(7) 0.0249(7) 0.0309(8) 0.0089(5) 0.0133(6) 0.0079(5)
O4 0.0225(7) 0.0443(8) 0.0297(8) -0.0052(6) 0.0112(6) -0.0098(5)
O5 0.0197(7) 0.0217(7) 0.0245(7) -0.0003(4) 0.0098(6) 0.0022(4)
O6 0.0290(8) 0.0215(7) 0.0302(7) -0.0051(5) 0.0139(6) -0.0032(5)
C1 0.0157(8) 0.0297(9) 0.0203(9) 0.0045(7) 0.0050(7) -0.0007(6)
C2 0.0243(10) 0.0209(8) 0.0166(9) 0.0002(5) 0.0094(8) -0.0037(6)
C3 0.0297(10) 0.0309(9) 0.0245(10) 0.0034(7) 0.0140(8) 0.0043(7)
C4 0.0223(9) 0.0276(9) 0.0155(8) 0.0012(6) 0.0069(7) -0.0003(7)
C5 0.0169(9) 0.0198(8) 0.0188(9) 0.0031(5) 0.0074(7) 0.0014(5)
C6 0.0248(9) 0.0267(9) 0.0252(9) -0.0007(7) 0.0137(8) 0.0011(6)

loop_
_atom_type_symbol
_atom_type_description
_atom_type_scat_dispersion_real
_atom_type_scat_dispersion_imag
_atom_type_scat_source
C C 0.0033 0.0016 'International Tables Vol C Tables 4.2.6.8 and 6.1.1.4'
H H 0.0000 0.0000 'International Tables Vol C Tables 4.2.6.8 and 6.1.1.4'
O O 0.0106 0.0060 'International Tables Vol C Tables 4.2.6.8 and 6.1.1.4'

loop_
_geom_angle_atom_site_label_1
_geom_angle_atom_site_label_2
_geom_angle_atom_site_label_3
_geom_angle
_geom_angle_site_symmetry_1
_geom_angle_site_symmetry_3
C1 O2 C2 109.40(11) . .
C1 O3 C3 108.44(13) . .
C4 O5 C5 109.31(11) . .
C4 O6 C6 109.28(12) . .
O1 C1 O3 124.48(16) . .
O1 C1 O2 124.08(16) . .
O3 C1 O2 111.43(13) . .
O2 C2 C3 102.42(12) . .
O2 C2 C2 107.39(15) . 3_575
C3 C2 C2 113.83(16) . 3_575
O2 C2 H2 110.9 . .
C3 C2 H2 110.9 . .
C2 C2 H2 110.9 3_575 .
O3 C3 C2 102.63(11) . .
O3 C3 H3A 111.2 . .
C2 C3 H3A 111.2 . .
O3 C3 H3B 111.2 . .
C2 C3 H3B 111.2 . .
H3A C3 H3B 109.2 . .
O4 C4 O6 124.68(16) . .
O4 C4 O5 124.12(15) . .
O6 C4 O5 111.20(13) . .
O5 C5 C6 102.58(12) . .
O5 C5 C5 107.71(15) . 3_566
C6 C5 C5 113.84(16) . 3_566
O5 C5 H5 110.8 . .
C6 C5 H5 110.8 . .
C5 C5 H5 110.8 3_566 .
O6 C6 C5 102.45(11) . .
O6 C6 H6A 111.3 . .
C5 C6 H6A 111.3 . .
O6 C6 H6B 111.3 . .
C5 C6 H6B 111.3 . .
H6A C6 H6B 109.2 . .

loop_
_geom_bond_atom_site_label_1
_geom_bond_atom_site_label_2
_geom_bond_distance
_geom_bond_site_symmetry_2
O1 C1 1.1907(18) .
O2 C1 1.339(2) .
O2 C2 1.4494(18) .
O3 C1 1.338(2) .
O3 C3 1.4509(19) .
O4 C4 1.1892(19) .
O5 C4 1.345(2) .
O5 C5 1.4470(19) .
O6 C4 1.3346(19) .
O6 C6 1.4465(19) .
C2 C3 1.512(2) .
C2 C2 1.524(3) 3_575
C2 H2 1.0000 .
C3 H3A 0.9900 .
C3 H3B 0.9900 .
C5 C6 1.518(2) .
C5 C5 1.532(3) 3_566
C5 H5 1.0000 .
C6 H6A 0.9900 .
C6 H6B 0.9900 .

loop_
_geom_torsion_atom_site_label_1
_geom_torsion_atom_site_label_2
_geom_torsion_atom_site_label_3
_geom_torsion_atom_site_label_4
_geom_torsion
_geom_torsion_site_symmetry_1
_geom_torsion_site_symmetry_4
C3 O3 C1 O1 -166.49(15) . .
C3 O3 C1 O2 12.93(18) . .
C2 O2 C1 O1 -177.66(14) . .
C2 O2 C1 O3 2.92(18) . .
C1 O2 C2 C3 -16.43(16) . .
C1 O2 C2 C2 103.74(16) . 3_575
C1 O3 C3 C2 -22.24(17) . .
O2 C2 C3 O3 22.58(16) . .
C2 C2 C3 O3 -93.01(18) 3_575 .
C6 O6 C4 O4 -168.99(15) . .
C6 O6 C4 O5 10.76(17) . .
C5 O5 C4 O4 -175.53(14) . .
C5 O5 C4 O6 4.71(17) . .
C4 O5 C5 C6 -16.98(16) . .
C4 O5 C5 C5 103.41(16) . 3_566
C4 O6 C6 C5 -20.52(16) . .
O5 C5 C6 O6 21.85(15) . .
C5 C5 C6 O6 -94.21(18) 3_566 .
